data_4515360
loop_
_publ_author_name
'Li, Liang'
'Cheng, Jiahui'
'Liu, Zhipeng'
'Song, Lin'
'You, Yujian'
'Zhou, Xinhui'
'Huang, Wei'

_publ_section_title
;
 Ratiometric Luminescent Sensor of Picric Acid Based on the Dual-Emission
 Mixed-Lanthanide Coordination Polymer.
;
_journal_issue 50
_journal_name_full 'ACS applied materials &amp; interfaces'
_journal_page_first 44109
_journal_page_last 44115
_journal_paper_doi 10.1021/acsami.8b13719
_journal_volume 10
_journal_year 2018
_chemical_formula_moiety 'C43 H33 Ho2 N2 O14'
_chemical_formula_sum 'C43 H33 Ho2 N2 O14'
_chemical_formula_weight 1131.57
_space_group_crystal_system triclinic
_space_group_IT_number 2
_space_group_name_Hall '-P 1'
_space_group_name_H-M_alt 'P -1'
_atom_sites_solution_hydrogens geom
_audit_creation_method SHELXL-2018/3
_cell_angle_alpha 82.475(3)
_cell_angle_beta 78.623(2)
_cell_angle_gamma 78.509(3)
_cell_formula_units_Z 2
_cell_length_a 9.7405(12)
_cell_length_b 13.8929(17)
_cell_length_c 14.4129(18)
_cell_measurement_reflns_used 3713
_cell_measurement_temperature 100(2)
_cell_measurement_theta_max 25.12
_cell_measurement_theta_min 2.11
_cell_volume 1865.2(4)
_computing_cell_refinement SMART
_computing_data_collection 'SMART (Bruker, 2008)'
_computing_data_reduction 'SAINT (Bruker, 2008)'
_computing_molecular_graphics 'SHELXTL (Bruker, 2008)'
_computing_publication_material 'SHELXTL (Bruker, 2008)'
_computing_structure_refinement 'SHELXL-2018/3 (Sheldrick, 2018)'
_computing_structure_solution 'SHELXTL (Bruker, 2008)'
_diffrn_ambient_temperature 100(2)
_diffrn_measured_fraction_theta_full 0.999
_diffrn_measured_fraction_theta_max 0.997
_diffrn_measurement_device_type 'Bruker Smart Apex CCD'
_diffrn_measurement_method 'phi and omega scans'
_diffrn_radiation_monochromator graphite
_diffrn_radiation_source 'fine-focus sealed tube'
_diffrn_radiation_type MoK\a
_diffrn_radiation_wavelength 0.71073
_diffrn_reflns_av_R_equivalents 0.0878
_diffrn_reflns_av_unetI/netI 0.0627
_diffrn_reflns_Laue_measured_fraction_full 0.999
_diffrn_reflns_Laue_measured_fraction_max 0.997
_diffrn_reflns_limit_h_max 12
_diffrn_reflns_limit_h_min -12
_diffrn_reflns_limit_k_max 13
_diffrn_reflns_limit_k_min -18
_diffrn_reflns_limit_l_max 19
_diffrn_reflns_limit_l_min -19
_diffrn_reflns_number 31857
_diffrn_reflns_point_group_measured_fraction_full 0.999
_diffrn_reflns_point_group_measured_fraction_max 0.997
_diffrn_reflns_theta_full 25.242
_diffrn_reflns_theta_max 28.220
_diffrn_reflns_theta_min 1.448
_exptl_absorpt_coefficient_mu 4.290
_exptl_crystal_colour Colorless
_exptl_crystal_density_diffrn 2.015
_exptl_crystal_description Block
_exptl_crystal_F_000 1102
_exptl_crystal_size_max 0.120
_exptl_crystal_size_mid 0.110
_exptl_crystal_size_min 0.100
_refine_diff_density_max 2.177
_refine_diff_density_min -1.610
_refine_diff_density_rms 0.142
_refine_ls_extinction_method none
_refine_ls_goodness_of_fit_ref 1.025
_refine_ls_hydrogen_treatment constr
_refine_ls_matrix_type full
_refine_ls_number_parameters 551
_refine_ls_number_reflns 9168
_refine_ls_number_restraints 0
_refine_ls_restrained_S_all 1.025
_refine_ls_R_factor_all 0.0403
_refine_ls_R_factor_gt 0.0342
_refine_ls_shift/su_max 0.003
_refine_ls_shift/su_mean 0.000
_refine_ls_structure_factor_coef Fsqd
_refine_ls_weighting_details 'w=1/[\s^2^(Fo^2^)+(0.0351P)^2^] where P=(Fo^2^+2Fc^2^)/3'
_refine_ls_weighting_scheme calc
_refine_ls_wR_factor_gt 0.0846
_refine_ls_wR_factor_ref 0.0865
_reflns_Friedel_coverage 0.000
_reflns_number_gt 7656
_reflns_number_total 9168
_reflns_threshold_expression 'I > 2\s(I)'
_cod_data_source_file am8b13719_si_002.cif
_cod_data_source_block HoL
_cod_database_code 4515360
_shelx_shelxl_version_number 2018/3
_shelx_space_group_comment
;
The symmetry employed for this shelxl refinement is uniquely defined
by the following loop, which should always be used as a source of
symmetry information in preference to the above space-group names.
They are only intended as comments.
;
_shelx_estimated_absorpt_t_min 0.627
_shelx_estimated_absorpt_t_max 0.674

loop_
_space_group_symop_operation_xyz
'x, y, z'
'-x, -y, -z'

loop_
_atom_site_label
_atom_site_type_symbol
_atom_site_fract_x
_atom_site_fract_y
_atom_site_fract_z
_atom_site_U_iso_or_equiv
_atom_site_adp_type
_atom_site_occupancy
_atom_site_site_symmetry_order
_atom_site_calc_flag
_atom_site_refinement_flags_posn
_atom_site_refinement_flags_adp
C1 C -0.6851(4) 1.1340(3) 1.2091(2) 0.0277(8) Uani 1 1 d . .
C2 C -0.5355(4) 1.0857(3) 1.1810(2) 0.0273(7) Uani 1 1 d . .
C3 C -0.4785(4) 1.0722(3) 1.0852(3) 0.0301(8) Uani 1 1 d . .
H3 H -0.533683 1.100412 1.037703 0.036 Uiso 1 1 calc R U
C4 C -0.3444(4) 1.0188(3) 1.0589(2) 0.0282(8) Uani 1 1 d . .
H4 H -0.309094 1.009520 0.993777 0.034 Uiso 1 1 calc R U
C5 C -0.4506(4) 1.0468(3) 1.2486(3) 0.0285(8) Uani 1 1 d . .
H5 H -0.486053 1.055832 1.313760 0.034 Uiso 1 1 calc R U
C6 C -0.3133(4) 0.9943(3) 1.2215(2) 0.0268(8) Uani 1 1 d . .
H6 H -0.255768 0.969313 1.268411 0.032 Uiso 1 1 calc R U
C7 C -0.2595(4) 0.9781(3) 1.1268(2) 0.0253(7) Uani 1 1 d . .
C8 C -0.1199(4) 0.9137(3) 1.1005(2) 0.0251(7) Uani 1 1 d . .
C9 C -0.1088(4) 0.8384(3) 1.0433(2) 0.0274(8) Uani 1 1 d . .
H9 H -0.188525 0.833135 1.016722 0.033 Uiso 1 1 calc R U
C10 C 0.0188(4) 0.7697(3) 1.0238(2) 0.0273(8) Uani 1 1 d . .
C11 C 0.0159(4) 0.6857(3) 0.9684(2) 0.0253(7) Uani 1 1 d . .
C12 C 0.0073(4) 1.0113(3) 1.1827(3) 0.0307(8) Uani 1 1 d . .
C13 C 0.0017(4) 0.9224(3) 1.1353(2) 0.0258(7) Uani 1 1 d . .
C14 C 0.1247(4) 0.8525(3) 1.1172(2) 0.0265(7) Uani 1 1 d . .
H14 H 0.204771 0.857730 1.143487 0.032 Uiso 1 1 calc R U
C15 C 0.1360(4) 0.7746(3) 1.0620(2) 0.0259(7) Uani 1 1 d . .
C16 C 0.7243(4) 0.2928(3) 0.9564(2) 0.0246(7) Uani 1 1 d . .
C17 C 0.6408(4) 0.2932(3) 1.0461(3) 0.0279(8) Uani 1 1 d . .
H17 H 0.679805 0.260029 1.099524 0.033 Uiso 1 1 calc R U
C18 C 0.4994(4) 0.3421(3) 1.0585(2) 0.0286(8) Uani 1 1 d . .
H18 H 0.442298 0.340276 1.120044 0.034 Uiso 1 1 calc R U
C19 C 0.6686(4) 0.3489(3) 0.8796(3) 0.0341(9) Uani 1 1 d . .
H19 H 0.726906 0.352820 0.818573 0.041 Uiso 1 1 calc R U
C20 C 0.5291(4) 0.3987(3) 0.8922(3) 0.0331(9) Uani 1 1 d . .
H20 H 0.492888 0.436608 0.839660 0.040 Uiso 1 1 calc R U
C21 C 0.4409(4) 0.3939(3) 0.9811(2) 0.0270(7) Uani 1 1 d . .
C22 C 0.2871(4) 0.4354(3) 0.9901(3) 0.0277(7) Uani 1 1 d . .
C23 C 0.2644(4) 0.6434(3) 0.7149(2) 0.0267(7) Uani 1 1 d . .
C24 C 0.4171(4) 0.6168(3) 0.6711(2) 0.0250(7) Uani 1 1 d . .
C25 C 0.4690(4) 0.5224(3) 0.6404(2) 0.0289(8) Uani 1 1 d . .
H25 H 0.406812 0.476109 0.647936 0.035 Uiso 1 1 calc R U
C26 C 0.6113(4) 0.4963(3) 0.5989(2) 0.0282(8) Uani 1 1 d . .
H26 H 0.644963 0.432622 0.577462 0.034 Uiso 1 1 calc R U
C27 C 0.5100(4) 0.6836(3) 0.6597(2) 0.0262(7) Uani 1 1 d . .
H27 H 0.475712 0.748061 0.679274 0.031 Uiso 1 1 calc R U
C28 C 0.6516(4) 0.6566(3) 0.6201(2) 0.0259(7) Uani 1 1 d . .
H28 H 0.714120 0.702392 0.614014 0.031 Uiso 1 1 calc R U
C29 C 0.7048(3) 0.5624(3) 0.5885(2) 0.0243(7) Uani 1 1 d . .
C30 C 0.8569(4) 0.5321(3) 0.5445(2) 0.0249(7) Uani 1 1 d . .
C31 C 0.9693(4) 0.5592(3) 0.5749(2) 0.0271(8) Uani 1 1 d . .
C32 C 0.9482(4) 0.6187(3) 0.6574(3) 0.0389(10) Uani 1 1 d . .
C33 C 1.1099(4) 0.5280(3) 0.5311(2) 0.0274(8) Uani 1 1 d . .
H33 H 1.184822 0.547929 0.552868 0.033 Uiso 1 1 calc R U
C34 C 0.1064(5) 0.3254(3) 0.7283(3) 0.0412(10) Uani 1 1 d . .
C35 C 0.3561(5) 0.2827(3) 0.7592(3) 0.0484(11) Uani 1 1 d . .
H35A H 0.443384 0.291138 0.714188 0.073 Uiso 1 1 calc R U
H35B H 0.373976 0.221409 0.800659 0.073 Uiso 1 1 calc R U
H35C H 0.326144 0.338682 0.797911 0.073 Uiso 1 1 calc R U
C36 C 0.2660(5) 0.2257(3) 0.6244(3) 0.0488(11) Uani 1 1 d . .
H36A H 0.323361 0.159407 0.635738 0.059 Uiso 1 1 calc R U
H36B H 0.316050 0.262018 0.568338 0.059 Uiso 1 1 calc R U
C37 C 0.1187(5) 0.2192(3) 0.6115(3) 0.0470(11) Uani 1 1 d . .
H37A H 0.110618 0.229555 0.543392 0.056 Uiso 1 1 calc R U
H37B H 0.094487 0.154014 0.638116 0.056 Uiso 1 1 calc R U
C38 C 0.0252(5) 0.2986(3) 0.6641(3) 0.0414(10) Uani 1 1 d . .
H38A H -0.003887 0.356275 0.619615 0.050 Uiso 1 1 calc R U
H38B H -0.061436 0.275474 0.700556 0.050 Uiso 1 1 calc R U
C39 C 0.1571(5) 0.8686(4) 0.5295(3) 0.0460(11) Uani 1 1 d . .
C40 C 0.1966(5) 0.7672(3) 0.4796(3) 0.0482(11) Uani 1 1 d . .
H40A H 0.264898 0.717526 0.511122 0.058 Uiso 1 1 calc R U
H40B H 0.110662 0.739406 0.479521 0.058 Uiso 1 1 calc R U
C41 C 0.2619(5) 0.8010(4) 0.3821(3) 0.0526(12) Uani 1 1 d . .
H41A H 0.336320 0.747874 0.354274 0.063 Uiso 1 1 calc R U
H41B H 0.189029 0.820114 0.340802 0.063 Uiso 1 1 calc R U
C42 C 0.3248(5) 0.8869(3) 0.3915(3) 0.0493(11) Uani 1 1 d . .
H42A H 0.425847 0.866212 0.398543 0.059 Uiso 1 1 calc R U
H42B H 0.318779 0.935848 0.335328 0.059 Uiso 1 1 calc R U
C43 C 0.2694(6) 1.0311(4) 0.5006(3) 0.0606(14) Uani 1 1 d . .
H43B H 0.335561 1.057596 0.447592 0.073 Uiso 1 1 calc R U
H43C H 0.179499 1.078075 0.510273 0.073 Uiso 1 1 calc R U
H43A H 0.310981 1.020475 0.558506 0.073 Uiso 1 1 calc R U
Ho1 Ho 0.02415(2) 0.52109(2) 0.86375(2) 0.02694(6) Uani 1 1 d . .
Ho2 Ho -0.02437(2) 0.81491(2) 0.74642(2) 0.02652(6) Uani 1 1 d . .
N1 N 0.2384(4) 0.2777(3) 0.7044(2) 0.0433(9) Uani 1 1 d . .
N2 N 0.2400(4) 0.9274(3) 0.4764(2) 0.0494(9) Uani 1 1 d . .
O1 O -0.7395(3) 1.13939(19) 1.29585(17) 0.0286(5) Uani 1 1 d . .
O2 O -0.7599(3) 1.16689(19) 1.14402(17) 0.0311(6) Uani 1 1 d . .
O3 O 0.0927(3) 1.00279(19) 1.24056(18) 0.0335(6) Uani 1 1 d . .
O4 O -0.0696(3) 1.09295(19) 1.16336(18) 0.0332(6) Uani 1 1 d . .
O5 O 0.0248(3) 0.59884(18) 1.00847(17) 0.0267(5) Uani 1 1 d . .
O6 O 0.0070(3) 0.69953(18) 0.88060(17) 0.0281(6) Uani 1 1 d . .
O7 O 0.2116(3) 0.43726(19) 1.07272(18) 0.0289(6) Uani 1 1 d . .
O8 O 0.2390(3) 0.4650(2) 0.91298(18) 0.0315(6) Uani 1 1 d . .
O9 O 0.1957(2) 0.57342(18) 0.74252(17) 0.0282(5) Uani 1 1 d . .
O10 O 0.2121(3) 0.73380(18) 0.71869(18) 0.0291(5) Uani 1 1 d . .
O11 O 0.9089(3) 0.5734(2) 0.74031(18) 0.0447(8) Uani 1 1 d . .
O12 O 0.9730(3) 0.7024(2) 0.6416(2) 0.0451(8) Uani 1 1 d . .
O13 O 0.0698(3) 0.3787(2) 0.7937(2) 0.0442(7) Uani 1 1 d . .
O14 O 0.0668(3) 0.8972(2) 0.60344(18) 0.0414(7) Uani 1 1 d . .

loop_
_atom_site_aniso_label
_atom_site_aniso_U_11
_atom_site_aniso_U_22
_atom_site_aniso_U_33
_atom_site_aniso_U_23
_atom_site_aniso_U_13
_atom_site_aniso_U_12
C1 0.0216(17) 0.0278(19) 0.0326(18) -0.0070(16) -0.0081(15) 0.0044(14)
C2 0.0225(17) 0.0238(18) 0.0343(18) -0.0074(15) -0.0076(15) 0.0049(14)
C3 0.0286(19) 0.0287(19) 0.0304(18) -0.0058(16) -0.0101(16) 0.0077(15)
C4 0.0264(18) 0.0297(19) 0.0278(17) -0.0073(15) -0.0036(15) -0.0014(15)
C5 0.0257(18) 0.030(2) 0.0282(17) -0.0077(16) -0.0063(15) 0.0037(15)
C6 0.0265(18) 0.0257(18) 0.0300(17) -0.0056(15) -0.0065(15) -0.0052(15)
C7 0.0269(18) 0.0207(17) 0.0305(17) -0.0057(15) -0.0070(15) -0.0055(14)
C8 0.0199(17) 0.0260(18) 0.0274(16) -0.0077(15) 0.0038(14) -0.0041(14)
C9 0.0233(18) 0.0270(19) 0.0312(18) -0.0070(15) -0.0089(15) 0.0043(15)
C10 0.0214(17) 0.0271(19) 0.0280(17) -0.0081(15) 0.0038(14) 0.0044(14)
C11 0.0206(17) 0.0233(18) 0.0312(17) -0.0093(15) -0.0093(14) 0.0072(14)
C12 0.0229(18) 0.032(2) 0.0353(19) -0.0121(17) 0.0076(16) -0.0077(16)
C13 0.0256(18) 0.0244(18) 0.0309(17) -0.0094(15) -0.0065(15) -0.0064(15)
C14 0.0227(17) 0.0266(19) 0.0329(18) -0.0106(16) -0.0049(15) -0.0056(15)
C15 0.0205(17) 0.0241(18) 0.0281(17) -0.0095(15) 0.0052(14) 0.0028(14)
C16 0.0231(17) 0.0223(17) 0.0313(17) -0.0080(15) -0.0062(15) -0.0063(14)
C17 0.0215(17) 0.034(2) 0.0296(17) -0.0088(16) -0.0062(15) -0.0020(15)
C18 0.0231(17) 0.034(2) 0.0311(18) -0.0142(17) -0.0036(15) -0.0044(16)
C19 0.0240(18) 0.032(2) 0.0327(18) 0.0074(17) 0.0079(15) 0.0073(15)
C20 0.0249(18) 0.031(2) 0.0351(19) 0.0084(17) -0.0049(15) 0.0061(15)
C21 0.0257(18) 0.0249(18) 0.0330(18) -0.0092(15) -0.0045(15) -0.0070(15)
C22 0.0241(17) 0.0236(18) 0.0377(19) -0.0108(16) -0.0041(15) -0.0063(14)
C23 0.0231(17) 0.0278(19) 0.0309(17) -0.0105(15) -0.0047(14) -0.0034(15)
C24 0.0242(17) 0.0249(18) 0.0277(16) -0.0063(15) -0.0069(14) -0.0041(14)
C25 0.0214(17) 0.0277(19) 0.0367(18) -0.0099(16) 0.0043(15) -0.0067(15)
C26 0.0216(17) 0.0258(18) 0.0317(17) -0.0093(15) 0.0046(14) 0.0041(14)
C27 0.0250(18) 0.0256(18) 0.0296(17) -0.0084(15) -0.0051(14) -0.0046(14)
C28 0.0223(17) 0.0252(19) 0.0312(17) -0.0047(15) -0.0069(15) -0.0032(14)
C29 0.0206(16) 0.0253(18) 0.0252(16) -0.0066(14) 0.0022(13) -0.0037(14)
C30 0.0216(17) 0.0244(18) 0.0258(16) -0.0061(14) 0.0053(14) -0.0046(14)
C31 0.0209(17) 0.0287(19) 0.0257(16) -0.0068(15) 0.0016(14) 0.0066(14)
C32 0.0229(19) 0.050(3) 0.046(2) -0.029(2) -0.0107(18) 0.0104(18)
C33 0.0211(17) 0.031(2) 0.0286(17) -0.0070(16) -0.0081(14) 0.0055(15)
C34 0.053(3) 0.035(2) 0.034(2) -0.0112(18) 0.0094(19) -0.016(2)
C35 0.047(3) 0.042(3) 0.051(2) -0.009(2) 0.013(2) -0.014(2)
C36 0.063(3) 0.037(2) 0.036(2) -0.0049(19) -0.005(2) 0.012(2)
C37 0.060(3) 0.039(3) 0.036(2) -0.010(2) -0.015(2) 0.014(2)
C38 0.061(3) 0.031(2) 0.0323(19) -0.0052(18) -0.009(2) -0.007(2)
C39 0.044(3) 0.048(3) 0.047(2) 0.009(2) -0.011(2) -0.016(2)
C40 0.066(3) 0.044(3) 0.041(2) -0.007(2) -0.011(2) -0.019(2)
C41 0.058(3) 0.050(3) 0.046(2) -0.011(2) 0.009(2) -0.015(2)
C42 0.051(3) 0.047(3) 0.044(2) -0.010(2) -0.006(2) 0.007(2)
C43 0.071(4) 0.059(3) 0.048(3) -0.019(3) -0.016(3) 0.015(3)
Ho1 0.01952(10) 0.02999(10) 0.03086(10) -0.01290(8) 0.00445(7) -0.00568(7)
Ho2 0.02011(10) 0.02430(10) 0.03282(10) -0.00753(7) 0.00386(7) -0.00374(7)
N1 0.047(2) 0.0336(19) 0.0415(19) -0.0081(16) 0.0145(17) -0.0094(17)
N2 0.050(2) 0.051(2) 0.043(2) -0.0089(19) 0.0070(17) -0.0128(19)
O1 0.0232(13) 0.0274(14) 0.0331(13) -0.0089(11) -0.0052(11) 0.0048(10)
O2 0.0244(13) 0.0331(15) 0.0313(12) -0.0053(12) -0.0071(11) 0.0089(11)
O3 0.0314(14) 0.0301(14) 0.0389(14) -0.0111(12) -0.0136(12) 0.0068(11)
O4 0.0283(14) 0.0286(14) 0.0407(14) -0.0100(12) -0.0075(12) 0.0051(11)
O5 0.0238(12) 0.0269(14) 0.0322(12) -0.0103(11) -0.0073(10) -0.0036(11)
O6 0.0241(13) 0.0289(14) 0.0306(12) -0.0131(11) -0.0091(11) 0.0081(11)
O7 0.0208(12) 0.0322(14) 0.0366(13) -0.0120(12) -0.0066(11) -0.0044(11)
O8 0.0249(13) 0.0352(15) 0.0328(13) -0.0117(12) -0.0056(11) 0.0044(11)
O9 0.0207(12) 0.0286(13) 0.0337(13) -0.0101(11) 0.0038(10) -0.0044(10)
O10 0.0225(13) 0.0282(14) 0.0387(13) -0.0137(12) -0.0044(11) -0.0039(11)
O11 0.0267(14) 0.078(2) 0.0316(14) -0.0161(15) -0.0066(12) -0.0054(15)
O12 0.0301(15) 0.0414(18) 0.0650(19) -0.0268(16) -0.0184(15) 0.0146(13)
O13 0.0497(19) 0.0418(17) 0.0397(15) -0.0155(14) 0.0157(14) -0.0208(15)
O14 0.0457(17) 0.0446(18) 0.0329(14) -0.0116(13) 0.0116(13) -0.0187(14)

loop_
_atom_type_symbol
_atom_type_description
_atom_type_scat_dispersion_real
_atom_type_scat_dispersion_imag
_atom_type_scat_source
C C 0.0033 0.0016 'International Tables Vol C Tables 4.2.6.8 and 6.1.1.4'
H H 0.0000 0.0000 'International Tables Vol C Tables 4.2.6.8 and 6.1.1.4'
N N 0.0061 0.0033 'International Tables Vol C Tables 4.2.6.8 and 6.1.1.4'
O O 0.0106 0.0060 'International Tables Vol C Tables 4.2.6.8 and 6.1.1.4'
Ho Ho -0.2175 4.6783 'International Tables Vol C Tables 4.2.6.8 and 6.1.1.4'

loop_
_geom_angle_atom_site_label_1
_geom_angle_atom_site_label_2
_geom_angle_atom_site_label_3
_geom_angle
_geom_angle_site_symmetry_1
_geom_angle_site_symmetry_3
O1 C1 O2 120.7(3) . .
O1 C1 C2 120.5(3) . .
O2 C1 C2 118.8(3) . .
O1 C1 Ho2 62.61(18) . 2_477
O2 C1 Ho2 59.08(17) . 2_477
C2 C1 Ho2 167.4(3) . 2_477
C5 C2 C3 118.1(3) . .
C5 C2 C1 121.2(3) . .
C3 C2 C1 120.5(3) . .
C4 C3 C2 121.3(3) . .
C4 C3 H3 119.4 . .
C2 C3 H3 119.4 . .
C3 C4 C7 120.8(3) . .
C3 C4 H4 119.6 . .
C7 C4 H4 119.6 . .
C2 C5 C6 120.4(3) . .
C2 C5 H5 119.8 . .
C6 C5 H5 119.8 . .
C7 C6 C5 121.1(3) . .
C7 C6 H6 119.5 . .
C5 C6 H6 119.5 . .
C6 C7 C4 118.3(3) . .
C6 C7 C8 120.4(3) . .
C4 C7 C8 121.3(3) . .
C9 C8 C13 118.1(3) . .
C9 C8 C7 119.5(3) . .
C13 C8 C7 122.4(3) . .
C8 C9 C10 121.3(3) . .
C8 C9 H9 119.4 . .
C10 C9 H9 119.4 . .
C15 C10 C9 120.8(3) . .
C15 C10 C11 121.8(3) . .
C9 C10 C11 117.1(3) . .
O5 C11 O6 118.4(3) . .
O5 C11 C10 120.1(3) . .
O6 C11 C10 121.5(3) . .
O5 C11 Ho1 58.76(17) . .
O6 C11 Ho1 59.65(18) . .
C10 C11 Ho1 177.2(2) . .
O4 C12 O3 121.1(3) . .
O4 C12 C13 120.1(3) . .
O3 C12 C13 118.8(3) . .
O4 C12 Ho2 57.05(19) . 2_577
O3 C12 Ho2 64.1(2) . 2_577
C13 C12 Ho2 174.6(3) . 2_577
C14 C13 C8 119.5(3) . .
C14 C13 C12 118.6(3) . .
C8 C13 C12 121.6(3) . .
C13 C14 C15 122.9(3) . .
C13 C14 H14 118.6 . .
C15 C14 H14 118.6 . .
C10 C15 C14 117.3(3) . .
C10 C15 C16 124.6(3) . 2_667
C14 C15 C16 118.0(3) . 2_667
C17 C16 C19 119.0(3) . .
C17 C16 C15 121.3(3) . 2_667
C19 C16 C15 119.3(3) . 2_667
C18 C17 C16 120.4(3) . .
C18 C17 H17 119.8 . .
C16 C17 H17 119.8 . .
C17 C18 C21 120.7(3) . .
C17 C18 H18 119.6 . .
C21 C18 H18 119.6 . .
C20 C19 C16 120.5(3) . .
C20 C19 H19 119.8 . .
C16 C19 H19 119.8 . .
C19 C20 C21 120.9(3) . .
C19 C20 H20 119.5 . .
C21 C20 H20 119.5 . .
C20 C21 C18 118.3(3) . .
C20 C21 C22 119.9(3) . .
C18 C21 C22 121.6(3) . .
O7 C22 O8 124.5(3) . .
O7 C22 C21 118.5(3) . .
O8 C22 C21 117.0(3) . .
O10 C23 O9 125.0(3) . .
O10 C23 C24 117.6(3) . .
O9 C23 C24 117.3(3) . .
C27 C24 C25 119.1(3) . .
C27 C24 C23 121.6(3) . .
C25 C24 C23 119.4(3) . .
C26 C25 C24 120.2(3) . .
C26 C25 H25 119.9 . .
C24 C25 H25 119.9 . .
C29 C26 C25 120.9(3) . .
C29 C26 H26 119.6 . .
C25 C26 H26 119.6 . .
C28 C27 C24 120.3(4) . .
C28 C27 H27 119.8 . .
C24 C27 H27 119.8 . .
C27 C28 C29 121.2(3) . .
C27 C28 H28 119.4 . .
C29 C28 H28 119.4 . .
C26 C29 C28 118.3(3) . .
C26 C29 C30 119.6(3) . .
C28 C29 C30 122.0(3) . .
C31 C30 C33 117.5(3) . 2_766
C31 C30 C29 123.4(3) . .
C33 C30 C29 119.1(3) 2_766 .
C30 C31 C33 120.8(3) . .
C30 C31 C32 122.6(3) . .
C33 C31 C32 116.6(3) . .
O12 C32 O11 126.5(4) . .
O12 C32 C31 118.1(4) . .
O11 C32 C31 115.4(4) . .
C31 C33 C30 121.7(3) . 2_766
C31 C33 H33 119.1 . .
C30 C33 H33 119.1 2_766 .
O13 C34 N1 123.1(4) . .
O13 C34 C38 131.0(4) . .
N1 C34 C38 105.9(4) . .
N1 C35 H35A 109.5 . .
N1 C35 H35B 109.5 . .
H35A C35 H35B 109.5 . .
N1 C35 H35C 109.5 . .
H35A C35 H35C 109.5 . .
H35B C35 H35C 109.5 . .
N1 C36 C37 102.2(4) . .
N1 C36 H36A 111.3 . .
C37 C36 H36A 111.3 . .
N1 C36 H36B 111.3 . .
C37 C36 H36B 111.3 . .
H36A C36 H36B 109.2 . .
C38 C37 C36 104.3(4) . .
C38 C37 H37A 110.9 . .
C36 C37 H37A 110.9 . .
C38 C37 H37B 110.9 . .
C36 C37 H37B 110.9 . .
H37A C37 H37B 108.9 . .
C34 C38 C37 106.8(4) . .
C34 C38 H38A 110.4 . .
C37 C38 H38A 110.4 . .
C34 C38 H38B 110.4 . .
C37 C38 H38B 110.4 . .
H38A C38 H38B 108.6 . .
O14 C39 N2 121.9(4) . .
O14 C39 C40 132.9(4) . .
N2 C39 C40 105.2(4) . .
C41 C40 C39 101.4(4) . .
C41 C40 H40A 111.5 . .
C39 C40 H40A 111.5 . .
C41 C40 H40B 111.5 . .
C39 C40 H40B 111.5 . .
H40A C40 H40B 109.3 . .
C42 C41 C40 106.0(4) . .
C42 C41 H41A 110.5 . .
C40 C41 H41A 110.5 . .
C42 C41 H41B 110.5 . .
C40 C41 H41B 110.5 . .
H41A C41 H41B 108.7 . .
N2 C42 C41 104.4(4) . .
N2 C42 H42A 110.9 . .
C41 C42 H42A 110.9 . .
N2 C42 H42B 110.9 . .
C41 C42 H42B 110.9 . .
H42A C42 H42B 108.9 . .
N2 C43 H43B 109.5 . .
N2 C43 H43C 109.5 . .
H43B C43 H43C 109.5 . .
N2 C43 H43A 109.5 . .
H43B C43 H43A 109.5 . .
H43C C43 H43A 109.5 . .
O11 Ho1 O13 81.00(12) 1_455 .
O11 Ho1 O7 73.49(9) 1_455 2_567
O13 Ho1 O7 111.66(10) . 2_567
O11 Ho1 O8 147.02(10) 1_455 .
O13 Ho1 O8 85.28(11) . .
O7 Ho1 O8 139.45(9) 2_567 .
O11 Ho1 O9 75.53(9) 1_455 .
O13 Ho1 O9 86.23(9) . .
O7 Ho1 O9 140.83(9) 2_567 .
O8 Ho1 O9 73.74(9) . .
O11 Ho1 O5 128.73(9) 1_455 2_567
O13 Ho1 O5 76.30(9) . 2_567
O7 Ho1 O5 73.36(9) 2_567 2_567
O8 Ho1 O5 75.71(9) . 2_567
O9 Ho1 O5 145.81(9) . 2_567
O11 Ho1 O5 131.48(10) 1_455 .
O13 Ho1 O5 146.11(10) . .
O7 Ho1 O5 75.98(8) 2_567 .
O8 Ho1 O5 71.00(9) . .
O9 Ho1 O5 108.84(8) . .
O5 Ho1 O5 74.64(9) 2_567 .
O11 Ho1 O6 85.61(10) 1_455 .
O13 Ho1 O6 159.21(9) . .
O7 Ho1 O6 79.25(8) 2_567 .
O8 Ho1 O6 97.72(8) . .
O9 Ho1 O6 75.02(8) . .
O5 Ho1 O6 124.42(8) 2_567 .
O5 Ho1 O6 52.00(8) . .
O11 Ho1 C11 109.34(11) 1_455 .
O13 Ho1 C11 168.66(11) . .
O7 Ho1 C11 76.62(9) 2_567 .
O8 Ho1 C11 83.45(9) . .
O9 Ho1 C11 91.82(10) . .
O5 Ho1 C11 99.61(9) 2_567 .
O5 Ho1 C11 25.87(9) . .
O6 Ho1 C11 26.14(9) . .
O11 Ho1 Ho1 144.11(7) 1_455 2_567
O13 Ho1 Ho1 112.88(7) . 2_567
O7 Ho1 Ho1 70.63(6) 2_567 2_567
O8 Ho1 Ho1 68.83(6) . 2_567
O9 Ho1 Ho1 135.68(6) . 2_567
O5 Ho1 Ho1 38.35(6) 2_567 2_567
O5 Ho1 Ho1 36.28(6) . 2_567
O6 Ho1 Ho1 87.18(5) . 2_567
C11 Ho1 Ho1 61.54(7) . 2_567
O12 Ho2 O14 79.70(11) 1_455 .
O12 Ho2 O10 77.04(9) 1_455 .
O14 Ho2 O10 77.84(10) . .
O12 Ho2 O4 158.55(10) 1_455 2_577
O14 Ho2 O4 92.78(9) . 2_577
O10 Ho2 O4 81.76(9) . 2_577
O12 Ho2 O2 109.55(10) 1_455 2_477
O14 Ho2 O2 136.35(10) . 2_477
O10 Ho2 O2 145.38(8) . 2_477
O4 Ho2 O2 89.81(9) 2_577 2_477
O12 Ho2 O6 97.20(10) 1_455 .
O14 Ho2 O6 150.98(10) . .
O10 Ho2 O6 73.37(8) . .
O4 Ho2 O6 79.62(8) 2_577 .
O2 Ho2 O6 72.09(8) 2_477 .
O12 Ho2 O1 75.78(9) 1_455 2_477
O14 Ho2 O1 89.05(10) . 2_477
O10 Ho2 O1 151.51(8) . 2_477
O4 Ho2 O1 124.52(9) 2_577 2_477
O2 Ho2 O1 54.97(8) 2_477 2_477
O6 Ho2 O1 118.42(8) . 2_477
O12 Ho2 O3 138.73(9) 1_455 2_577
O14 Ho2 O3 71.41(10) . 2_577
O10 Ho2 O3 122.78(9) . 2_577
O4 Ho2 O3 53.73(8) 2_577 2_577
O2 Ho2 O3 75.44(9) 2_477 2_577
O6 Ho2 O3 122.22(8) . 2_577
O1 Ho2 O3 74.93(8) 2_477 2_577
O12 Ho2 C1 95.06(10) 1_455 2_477
O14 Ho2 C1 111.85(11) . 2_477
O10 Ho2 C1 166.51(10) . 2_477
O4 Ho2 C1 106.38(10) 2_577 2_477
O2 Ho2 C1 27.81(9) 2_477 2_477
O6 Ho2 C1 97.15(9) . 2_477
O1 Ho2 C1 27.44(9) 2_477 2_477
O3 Ho2 C1 70.28(10) 2_577 2_477
O12 Ho2 C12 161.40(12) 1_455 2_577
O14 Ho2 C12 82.21(10) . 2_577
O10 Ho2 C12 103.33(10) . 2_577
O4 Ho2 C12 26.69(10) 2_577 2_577
O2 Ho2 C12 80.95(10) 2_477 2_577
O6 Ho2 C12 100.71(10) . 2_577
O1 Ho2 C12 99.72(10) 2_477 2_577
O3 Ho2 C12 27.06(10) 2_577 2_577
C1 Ho2 C12 87.67(11) 2_477 2_577
C34 N1 C36 116.5(4) . .
C34 N1 C35 121.9(4) . .
C36 N1 C35 121.6(4) . .
C39 N2 C42 114.5(4) . .
C39 N2 C43 128.1(4) . .
C42 N2 C43 117.1(4) . .
C1 O1 Ho2 89.9(2) . 2_477
C1 O2 Ho2 93.1(2) . 2_477
C12 O3 Ho2 88.8(2) . 2_577
C12 O4 Ho2 96.3(2) . 2_577
C11 O5 Ho1 154.2(2) . 2_567
C11 O5 Ho1 95.4(2) . .
Ho1 O5 Ho1 105.36(9) 2_567 .
C11 O6 Ho2 147.2(2) . .
C11 O6 Ho1 94.2(2) . .
Ho2 O6 Ho1 118.53(9) . .
C22 O7 Ho1 136.8(2) . 2_567
C22 O8 Ho1 139.1(2) . .
C23 O9 Ho1 142.2(2) . .
C23 O10 Ho2 130.8(2) . .
C32 O11 Ho1 131.4(2) . 1_655
C32 O12 Ho2 130.0(3) . 1_655
C34 O13 Ho1 156.9(3) . .
C39 O14 Ho2 133.2(3) . .

loop_
_geom_bond_atom_site_label_1
_geom_bond_atom_site_label_2
_geom_bond_distance
_geom_bond_site_symmetry_2
C1 O1 1.264(4) .
C1 O2 1.282(4) .
C1 C2 1.478(5) .
C1 Ho2 2.743(3) 2_477
C2 C5 1.389(5) .
C2 C3 1.404(5) .
C3 C4 1.376(5) .
C3 H3 0.9500 .
C4 C7 1.396(5) .
C4 H4 0.9500 .
C5 C6 1.397(5) .
C5 H5 0.9500 .
C6 C7 1.393(5) .
C6 H6 0.9500 .
C7 C8 1.481(5) .
C8 C9 1.390(5) .
C8 C13 1.406(5) .
C9 C10 1.413(5) .
C9 H9 0.9500 .
C10 C15 1.379(5) .
C10 C11 1.505(5) .
C11 O5 1.262(4) .
C11 O6 1.272(4) .
C11 Ho1 2.880(4) .
C12 O4 1.260(4) .
C12 O3 1.269(4) .
C12 C13 1.503(5) .
C12 Ho2 2.788(4) 2_577
C13 C14 1.388(5) .
C14 C15 1.399(5) .
C14 H14 0.9500 .
C15 C16 1.488(5) 2_667
C16 C17 1.385(5) .
C16 C19 1.404(5) .
C17 C18 1.397(5) .
C17 H17 0.9500 .
C18 C21 1.402(5) .
C18 H18 0.9500 .
C19 C20 1.385(5) .
C19 H19 0.9500 .
C20 C21 1.396(5) .
C20 H20 0.9500 .
C21 C22 1.480(5) .
C22 O7 1.271(4) .
C22 O8 1.278(4) .
C23 O10 1.262(4) .
C23 O9 1.266(4) .
C23 C24 1.490(5) .
C24 C27 1.393(5) .
C24 C25 1.405(5) .
C25 C26 1.392(5) .
C25 H25 0.9500 .
C26 C29 1.392(5) .
C26 H26 0.9500 .
C27 C28 1.382(5) .
C27 H27 0.9500 .
C28 C29 1.407(5) .
C28 H28 0.9500 .
C29 C30 1.491(5) .
C30 C31 1.389(5) .
C30 C33 1.406(5) 2_766
C31 C33 1.398(5) .
C31 C32 1.495(5) .
C32 O12 1.217(5) .
C32 O11 1.300(5) .
C33 H33 0.9500 .
C34 O13 1.229(5) .
C34 N1 1.325(6) .
C34 C38 1.454(6) .
C35 N1 1.532(6) .
C35 H35A 0.9800 .
C35 H35B 0.9800 .
C35 H35C 0.9800 .
C36 N1 1.393(5) .
C36 C37 1.504(6) .
C36 H36A 0.9900 .
C36 H36B 0.9900 .
C37 C38 1.473(6) .
C37 H37A 0.9900 .
C37 H37B 0.9900 .
C38 H38A 0.9900 .
C38 H38B 0.9900 .
C39 O14 1.291(5) .
C39 N2 1.328(5) .
C39 C40 1.609(7) .
C40 C41 1.480(6) .
C40 H40A 0.9900 .
C40 H40B 0.9900 .
C41 C42 1.478(6) .
C41 H41A 0.9900 .
C41 H41B 0.9900 .
C42 N2 1.446(6) .
C42 H42A 0.9900 .
C42 H42B 0.9900 .
C43 N2 1.617(6) .
C43 H43B 0.9800 .
C43 H43C 0.9800 .
C43 H43A 0.9800 .
Ho1 O11 2.254(3) 1_455
Ho1 O13 2.264(3) .
Ho1 O7 2.286(2) 2_567
Ho1 O8 2.298(2) .
Ho1 O9 2.318(2) .
Ho1 O5 2.359(2) 2_567
Ho1 O5 2.473(2) .
Ho1 O6 2.492(2) .
Ho1 Ho1 3.8431(6) 2_567
Ho2 O12 2.319(3) 1_455
Ho2 O14 2.325(3) .
Ho2 O10 2.336(2) .
Ho2 O4 2.354(3) 2_577
Ho2 O2 2.357(3) 2_477
Ho2 O6 2.372(2) .
Ho2 O1 2.436(2) 2_477
Ho2 O3 2.509(3) 2_577

loop_
_geom_torsion_atom_site_label_1
_geom_torsion_atom_site_label_2
_geom_torsion_atom_site_label_3
_geom_torsion_atom_site_label_4
_geom_torsion
_geom_torsion_site_symmetry_1
_geom_torsion_site_symmetry_4
O1 C1 C2 C5 -1.1(6) . .
O2 C1 C2 C5 -178.6(3) . .
Ho2 C1 C2 C5 -101.9(11) 2_477 .
O1 C1 C2 C3 174.6(4) . .
O2 C1 C2 C3 -2.9(5) . .
Ho2 C1 C2 C3 73.8(12) 2_477 .
C5 C2 C3 C4 2.4(6) . .
C1 C2 C3 C4 -173.4(3) . .
C2 C3 C4 C7 -1.4(6) . .
C3 C2 C5 C6 -1.0(6) . .
C1 C2 C5 C6 174.7(3) . .
C2 C5 C6 C7 -1.3(6) . .
C5 C6 C7 C4 2.3(5) . .
C5 C6 C7 C8 -173.6(3) . .
C3 C4 C7 C6 -1.0(5) . .
C3 C4 C7 C8 174.9(3) . .
C6 C7 C8 C9 129.2(4) . .
C4 C7 C8 C9 -46.5(5) . .
C6 C7 C8 C13 -47.5(5) . .
C4 C7 C8 C13 136.8(4) . .
C13 C8 C9 C10 2.8(5) . .
C7 C8 C9 C10 -174.1(3) . .
C8 C9 C10 C15 0.7(5) . .
C8 C9 C10 C11 174.6(3) . .
C15 C10 C11 O5 63.1(5) . .
C9 C10 C11 O5 -110.7(4) . .
C15 C10 C11 O6 -115.6(4) . .
C9 C10 C11 O6 70.5(5) . .
C9 C8 C13 C14 -4.4(5) . .
C7 C8 C13 C14 172.4(3) . .
C9 C8 C13 C12 169.0(3) . .
C7 C8 C13 C12 -14.3(5) . .
O4 C12 C13 C14 147.6(4) . .
O3 C12 C13 C14 -30.8(5) . .
O4 C12 C13 C8 -25.8(5) . .
O3 C12 C13 C8 155.7(3) . .
C8 C13 C14 C15 2.6(5) . .
C12 C13 C14 C15 -170.9(3) . .
C9 C10 C15 C14 -2.6(5) . .
C11 C10 C15 C14 -176.2(3) . .
C9 C10 C15 C16 -178.4(3) . 2_667
C11 C10 C15 C16 8.0(6) . 2_667
C13 C14 C15 C10 0.9(5) . .
C13 C14 C15 C16 177.0(3) . 2_667
C19 C16 C17 C18 5.2(5) . .
C15 C16 C17 C18 -167.4(3) 2_667 .
C16 C17 C18 C21 -1.8(6) . .
C17 C16 C19 C20 -4.2(6) . .
C15 C16 C19 C20 168.6(4) 2_667 .
C16 C19 C20 C21 -0.3(6) . .
C19 C20 C21 C18 3.7(6) . .
C19 C20 C21 C22 -171.2(4) . .
C17 C18 C21 C20 -2.6(5) . .
C17 C18 C21 C22 172.1(3) . .
C20 C21 C22 O7 -174.3(3) . .
C18 C21 C22 O7 11.0(5) . .
C20 C21 C22 O8 7.3(5) . .
C18 C21 C22 O8 -167.4(3) . .
O10 C23 C24 C27 18.1(5) . .
O9 C23 C24 C27 -164.2(3) . .
O10 C23 C24 C25 -161.8(3) . .
O9 C23 C24 C25 16.0(5) . .
C27 C24 C25 C26 -0.2(5) . .
C23 C24 C25 C26 179.7(3) . .
C24 C25 C26 C29 1.0(5) . .
C25 C24 C27 C28 -1.0(5) . .
C23 C24 C27 C28 179.1(3) . .
C24 C27 C28 C29 1.4(5) . .
C25 C26 C29 C28 -0.7(5) . .
C25 C26 C29 C30 179.6(3) . .
C27 C28 C29 C26 -0.5(5) . .
C27 C28 C29 C30 179.2(3) . .
C26 C29 C30 C31 -142.3(4) . .
C28 C29 C30 C31 37.9(5) . .
C26 C29 C30 C33 36.8(5) . 2_766
C28 C29 C30 C33 -142.9(3) . 2_766
C33 C30 C31 C33 0.5(6) 2_766 .
C29 C30 C31 C33 179.6(3) . .
C33 C30 C31 C32 -177.0(4) 2_766 .
C29 C30 C31 C32 2.1(6) . .
C30 C31 C32 O12 -112.0(4) . .
C33 C31 C32 O12 70.4(5) . .
C30 C31 C32 O11 70.1(5) . .
C33 C31 C32 O11 -107.5(4) . .
C30 C31 C33 C30 -0.5(6) . 2_766
C32 C31 C33 C30 177.1(3) . 2_766
N1 C36 C37 C38 20.1(4) . .
O13 C34 C38 C37 -170.2(4) . .
N1 C34 C38 C37 8.7(5) . .
C36 C37 C38 C34 -18.0(4) . .
O14 C39 C40 C41 158.2(5) . .
N2 C39 C40 C41 -20.9(5) . .
C39 C40 C41 C42 28.6(5) . .
C40 C41 C42 N2 -26.9(5) . .
O13 C34 N1 C36 -175.5(4) . .
C38 C34 N1 C36 5.5(5) . .
O13 C34 N1 C35 2.1(6) . .
C38 C34 N1 C35 -176.9(3) . .
C37 C36 N1 C34 -16.6(5) . .
C37 C36 N1 C35 165.8(3) . .
O14 C39 N2 C42 -174.4(4) . .
C40 C39 N2 C42 4.8(5) . .
O14 C39 N2 C43 12.8(7) . .
C40 C39 N2 C43 -168.0(4) . .
C41 C42 N2 C39 13.4(5) . .
C41 C42 N2 C43 -173.0(4) . .
O2 C1 O1 Ho2 11.3(4) . 2_477
C2 C1 O1 Ho2 -166.1(3) . 2_477
O1 C1 O2 Ho2 -11.7(4) . 2_477
C2 C1 O2 Ho2 165.7(3) . 2_477
O4 C12 O3 Ho2 -3.6(3) . 2_577
C13 C12 O3 Ho2 174.9(3) . 2_577
O3 C12 O4 Ho2 3.9(4) . 2_577
C13 C12 O4 Ho2 -174.6(3) . 2_577
O6 C11 O5 Ho1 -141.9(4) . 2_567
C10 C11 O5 Ho1 39.3(7) . 2_567
Ho1 C11 O5 Ho1 -143.6(5) . 2_567
O6 C11 O5 Ho1 1.7(3) . .
C10 C11 O5 Ho1 -177.1(3) . .
O5 C11 O6 Ho2 175.0(2) . .
C10 C11 O6 Ho2 -6.2(6) . .
Ho1 C11 O6 Ho2 176.7(4) . .
O5 C11 O6 Ho1 -1.7(3) . .
C10 C11 O6 Ho1 177.1(3) . .
O8 C22 O7 Ho1 3.4(6) . 2_567
C21 C22 O7 Ho1 -174.9(2) . 2_567
O7 C22 O8 Ho1 -6.0(6) . .
C21 C22 O8 Ho1 172.4(2) . .
O10 C23 O9 Ho1 -41.4(6) . .
C24 C23 O9 Ho1 141.1(3) . .
O9 C23 O10 Ho2 -13.3(5) . .
C24 C23 O10 Ho2 164.2(2) . .
O12 C32 O11 Ho1 -66.8(6) . 1_655
C31 C32 O11 Ho1 110.9(4) . 1_655
O11 C32 O12 Ho2 3.9(6) . 1_655
C31 C32 O12 Ho2 -173.7(2) . 1_655
N1 C34 O13 Ho1 92.9(9) . .
C38 C34 O13 Ho1 -88.4(9) . .
N2 C39 O14 Ho2 -149.4(3) . .
C40 C39 O14 Ho2 31.7(7) . .
